data_7016836
loop_
_publ_author_name
'Barry, Se\'an T'
'Gordon, Peter G.'
'Ward, Matthew J.'
'Heikkila, Mikko J.'
'Monillas, Wesley H.'
'Yap, Glenn P. A.'
'Ritala, Mikko'
'Leskel\"a, Markku'

_publ_section_title
;
 Chemical vapour deposition of In(2)O(3) thin films from a
 tris-guanidinate indium precursor.
;
_journal_issue 37
_journal_name_full 'Dalton transactions (Cambridge, England : 2003)'
_journal_page_first 9425
_journal_page_last 9430
_journal_paper_doi 10.1039/c1dt10877h
_journal_volume 40
_journal_year 2011
_chemical_formula_sum 'C27 H60 In N9'
_chemical_formula_weight 625.66
_chemical_name_systematic
;
?
;
_space_group_IT_number 2
_symmetry_cell_setting triclinic
_symmetry_space_group_name_Hall '-P 1'
_symmetry_space_group_name_H-M 'P -1'
_atom_sites_solution_hydrogens geom
_atom_sites_solution_primary direct
_atom_sites_solution_secondary difmap
_audit_creation_method SHELXL-97
_cell_angle_alpha 91.190(2)
_cell_angle_beta 96.561(2)
_cell_angle_gamma 115.555(2)
_cell_formula_units_Z 2
_cell_length_a 10.5989(14)
_cell_length_b 11.0030(15)
_cell_length_c 16.273(2)
_cell_measurement_reflns_used 1014
_cell_measurement_temperature 120(2)
_cell_measurement_theta_max 24.94
_cell_measurement_theta_min 2.23
_cell_volume 1695.7(4)
_computing_cell_refinement 'SHELXTL, Sheldrick (2001)'
_computing_data_collection 'SMART, Bruker (2002)'
_computing_data_reduction 'SHELXTL, Sheldrick (2001)'
_computing_molecular_graphics 'SHELXTL, Sheldrick (2001)'
_computing_publication_material 'SHELXTL, Sheldrick (2001)'
_computing_structure_refinement 'SHELXL-97 (Sheldrick, 2008)'
_computing_structure_solution 'SHELXS-97 (Sheldrick, 2008)'
_diffrn_ambient_temperature 120(2)
_diffrn_detector_area_resol_mean 836.6
_diffrn_measured_fraction_theta_full 0.997
_diffrn_measured_fraction_theta_max 0.902
_diffrn_measurement_device_type 'Bruker AXS APEX diffractometer'
_diffrn_measurement_method \w
_diffrn_radiation_monochromator graphite
_diffrn_radiation_source 'fine-focus sealed tube'
_diffrn_radiation_type MoK\a
_diffrn_radiation_wavelength 0.71073
_diffrn_reflns_av_R_equivalents 0.0355
_diffrn_reflns_av_sigmaI/netI 0.0498
_diffrn_reflns_limit_h_max 13
_diffrn_reflns_limit_h_min -13
_diffrn_reflns_limit_k_max 13
_diffrn_reflns_limit_k_min -13
_diffrn_reflns_limit_l_max 20
_diffrn_reflns_limit_l_min -21
_diffrn_reflns_number 19016
_diffrn_reflns_theta_full 25.00
_diffrn_reflns_theta_max 28.29
_diffrn_reflns_theta_min 1.26
_exptl_absorpt_coefficient_mu 0.726
_exptl_absorpt_correction_T_max 0.9103
_exptl_absorpt_correction_T_min 0.8774
_exptl_absorpt_correction_type multi-scan
_exptl_absorpt_process_details 'SADABS, Sheldrick (2003)'
_exptl_crystal_colour colorless
_exptl_crystal_density_diffrn 1.225
_exptl_crystal_density_method 'not measured'
_exptl_crystal_description block
_exptl_crystal_F_000 668
_exptl_crystal_size_max 0.19
_exptl_crystal_size_mid 0.16
_exptl_crystal_size_min 0.13
_refine_diff_density_max 1.060
_refine_diff_density_min -0.385
_refine_diff_density_rms 0.087
_refine_ls_extinction_method none
_refine_ls_goodness_of_fit_ref 1.006
_refine_ls_hydrogen_treatment constr
_refine_ls_matrix_type full
_refine_ls_number_parameters 352
_refine_ls_number_reflns 7601
_refine_ls_number_restraints 0
_refine_ls_restrained_S_all 1.006
_refine_ls_R_factor_all 0.0420
_refine_ls_R_factor_gt 0.0350
_refine_ls_shift/su_max 0.000
_refine_ls_shift/su_mean 0.000
_refine_ls_structure_factor_coef Fsqd
_refine_ls_weighting_details 'calc w=1/[\s^2^(Fo^2^)+(0.0500P)^2^] where P=(Fo^2^+2Fc^2^)/3'
_refine_ls_weighting_scheme calc
_refine_ls_wR_factor_gt 0.0797
_refine_ls_wR_factor_ref 0.0892
_reflns_number_gt 6689
_reflns_number_total 7601
_reflns_threshold_expression >2sigma(I)
_cod_data_source_file c1dt10877h.txt
_cod_data_source_block seab022
_cod_depositor_comments
;
The following automatic conversions were performed:

'_symmetry_cell_setting' value 'Triclinic' changed to 'triclinic'
according to /home/saulius/struct/CIF-dictionaries/cif_core.dic
dictionary named 'cif_core.dic' version 2.4.1 from 2010-06-29.

Automatic conversion script
Id: cif_fix_values 1715 2011-07-08 13:25:40Z adriana 
;
_cod_original_sg_symbol_H-M P-1
_cod_database_code 7016836

loop_
_symmetry_equiv_pos_as_xyz
'x, y, z'
'-x, -y, -z'

loop_
_atom_site_label
_atom_site_type_symbol
_atom_site_fract_x
_atom_site_fract_y
_atom_site_fract_z
_atom_site_U_iso_or_equiv
_atom_site_adp_type
_atom_site_occupancy
_atom_site_symmetry_multiplicity
_atom_site_calc_flag
_atom_site_refinement_flags
In In 0.320986(17) 0.129200(16) 0.253637(10) 0.01644(7) Uani 1 1 d .
N1 N 0.5591(2) 0.2288(2) 0.27542(12) 0.0178(4) Uani 1 1 d .
N2 N 0.4381(2) 0.2089(2) 0.38231(12) 0.0187(4) Uani 1 1 d .
N3 N 0.6911(2) 0.3146(2) 0.40963(13) 0.0238(5) Uani 1 1 d .
N4 N 0.2858(2) 0.1706(2) 0.12005(12) 0.0183(4) Uani 1 1 d .
N5 N 0.2520(2) 0.2921(2) 0.21960(12) 0.0185(4) Uani 1 1 d .
N6 N 0.2175(2) 0.3429(2) 0.07881(13) 0.0244(5) Uani 1 1 d .
N7 N 0.1153(2) -0.0345(2) 0.28364(13) 0.0196(4) Uani 1 1 d .
N8 N 0.2778(2) -0.0912(2) 0.24088(13) 0.0188(4) Uani 1 1 d .
N9 N 0.0678(2) -0.2702(2) 0.27426(14) 0.0263(5) Uani 1 1 d .
C1 C 0.4145(3) 0.1766(3) 0.46817(15) 0.0205(5) Uani 1 1 d .
H1A H 0.5081 0.2039 0.5028 0.025 Uiso 1 1 calc R
C2 C 0.3261(3) 0.0259(3) 0.47255(16) 0.0272(6) Uani 1 1 d .
H2A H 0.3764 -0.0237 0.4533 0.041 Uiso 1 1 calc R
H2B H 0.2354 -0.0030 0.4371 0.041 Uiso 1 1 calc R
H2C H 0.3097 0.0072 0.5300 0.041 Uiso 1 1 calc R
C3 C 0.3417(3) 0.2555(3) 0.50295(17) 0.0310(6) Uani 1 1 d .
H3A H 0.4018 0.3526 0.5028 0.046 Uiso 1 1 calc R
H3B H 0.3254 0.2326 0.5599 0.046 Uiso 1 1 calc R
H3C H 0.2511 0.2321 0.4685 0.046 Uiso 1 1 calc R
C4 C 0.6756(3) 0.3084(3) 0.22941(15) 0.0209(5) Uani 1 1 d .
H4A H 0.7592 0.3685 0.2700 0.025 Uiso 1 1 calc R
C5 C 0.6345(3) 0.3956(3) 0.17149(17) 0.0316(7) Uani 1 1 d .
H5A H 0.6239 0.4656 0.2042 0.047 Uiso 1 1 calc R
H5B H 0.5449 0.3392 0.1368 0.047 Uiso 1 1 calc R
H5C H 0.7081 0.4384 0.1360 0.047 Uiso 1 1 calc R
C6 C 0.7156(3) 0.2147(3) 0.17978(19) 0.0357(7) Uani 1 1 d .
H6A H 0.7453 0.1608 0.2176 0.054 Uiso 1 1 calc R
H6B H 0.7935 0.2685 0.1494 0.054 Uiso 1 1 calc R
H6C H 0.6340 0.1544 0.1404 0.054 Uiso 1 1 calc R
C7 C 0.5644(3) 0.2514(2) 0.35680(15) 0.0187(5) Uani 1 1 d .
C8 C 0.8064(3) 0.2791(3) 0.40505(17) 0.0270(6) Uani 1 1 d .
H8A H 0.7780 0.2048 0.3622 0.041 Uiso 1 1 calc R
H8B H 0.8311 0.2507 0.4588 0.041 Uiso 1 1 calc R
H8C H 0.8885 0.3577 0.3910 0.041 Uiso 1 1 calc R
C9 C 0.7126(3) 0.4137(3) 0.47689(17) 0.0316(6) Uani 1 1 d .
H9A H 0.6323 0.4362 0.4724 0.047 Uiso 1 1 calc R
H9B H 0.7995 0.4956 0.4734 0.047 Uiso 1 1 calc R
H9C H 0.7207 0.3761 0.5302 0.047 Uiso 1 1 calc R
C10 C 0.2449(3) 0.0982(3) 0.03732(15) 0.0206(5) Uani 1 1 d .
H10A H 0.1994 0.1428 -0.0004 0.025 Uiso 1 1 calc R
C11 C 0.3747(3) 0.1038(3) 0.00201(18) 0.0349(7) Uani 1 1 d .
H11A H 0.4417 0.1984 -0.0008 0.052 Uiso 1 1 calc R
H11B H 0.3459 0.0575 -0.0538 0.052 Uiso 1 1 calc R
H11C H 0.4196 0.0593 0.0380 0.052 Uiso 1 1 calc R
C12 C 0.1402(3) -0.0486(3) 0.04039(16) 0.0275(6) Uani 1 1 d .
H12A H 0.0550 -0.0525 0.0605 0.041 Uiso 1 1 calc R
H12B H 0.1830 -0.0932 0.0780 0.041 Uiso 1 1 calc R
H12C H 0.1153 -0.0947 -0.0154 0.041 Uiso 1 1 calc R
C13 C 0.2682(3) 0.4214(2) 0.25635(15) 0.0208(5) Uani 1 1 d .
H13A H 0.2608 0.4781 0.2105 0.025 Uiso 1 1 calc R
C14 C 0.1499(3) 0.3979(3) 0.30846(18) 0.0322(7) Uani 1 1 d .
H14A H 0.0584 0.3505 0.2736 0.048 Uiso 1 1 calc R
H14B H 0.1593 0.4850 0.3312 0.048 Uiso 1 1 calc R
H14C H 0.1561 0.3430 0.3540 0.048 Uiso 1 1 calc R
C15 C 0.4106(3) 0.4977(3) 0.30965(18) 0.0304(6) Uani 1 1 d .
H15A H 0.4861 0.5194 0.2749 0.046 Uiso 1 1 calc R
H15B H 0.4216 0.4413 0.3531 0.046 Uiso 1 1 calc R
H15C H 0.4158 0.5814 0.3352 0.046 Uiso 1 1 calc R
C16 C 0.2513(2) 0.2691(2) 0.13886(15) 0.0181(5) Uani 1 1 d .
C17 C 0.3036(3) 0.3975(3) 0.01382(17) 0.0345(7) Uani 1 1 d .
H17A H 0.3826 0.3731 0.0199 0.052 Uiso 1 1 calc R
H17B H 0.3402 0.4961 0.0178 0.052 Uiso 1 1 calc R
H17C H 0.2464 0.3604 -0.0403 0.052 Uiso 1 1 calc R
C18 C 0.1001(3) 0.3772(3) 0.08007(17) 0.0288(6) Uani 1 1 d .
H18A H 0.0465 0.3334 0.1249 0.043 Uiso 1 1 calc R
H18B H 0.0384 0.3460 0.0268 0.043 Uiso 1 1 calc R
H18C H 0.1361 0.4754 0.0893 0.043 Uiso 1 1 calc R
C19 C -0.0322(3) -0.0591(3) 0.28151(16) 0.0222(5) Uani 1 1 d .
H19A H -0.0916 -0.1588 0.2801 0.027 Uiso 1 1 calc R
C20 C -0.0819(3) -0.0073(3) 0.20442(18) 0.0364(7) Uani 1 1 d .
H20A H -0.0734 -0.0537 0.1548 0.055 Uiso 1 1 calc R
H20B H -0.0236 0.0902 0.2043 0.055 Uiso 1 1 calc R
H20C H -0.1808 -0.0250 0.2045 0.055 Uiso 1 1 calc R
C21 C -0.0505(3) 0.0071(3) 0.35956(19) 0.0384(7) Uani 1 1 d .
H21A H -0.0254 -0.0326 0.4084 0.058 Uiso 1 1 calc R
H21B H -0.1491 -0.0079 0.3569 0.058 Uiso 1 1 calc R
H21C H 0.0110 0.1044 0.3636 0.058 Uiso 1 1 calc R
C22 C 0.3544(3) -0.1748(2) 0.24323(16) 0.0209(5) Uani 1 1 d .
H22A H 0.2931 -0.2648 0.2621 0.025 Uiso 1 1 calc R
C23 C 0.3880(3) -0.1965(3) 0.15692(18) 0.0334(7) Uani 1 1 d .
H23A H 0.3000 -0.2413 0.1186 0.050 Uiso 1 1 calc R
H23B H 0.4386 -0.2530 0.1594 0.050 Uiso 1 1 calc R
H23C H 0.4471 -0.1089 0.1373 0.050 Uiso 1 1 calc R
C24 C 0.4894(3) -0.1098(3) 0.30414(18) 0.0310(6) Uani 1 1 d .
H24A H 0.4661 -0.1026 0.3601 0.046 Uiso 1 1 calc R
H24B H 0.5485 -0.0194 0.2881 0.046 Uiso 1 1 calc R
H24C H 0.5409 -0.1654 0.3036 0.046 Uiso 1 1 calc R
C25 C 0.1520(3) -0.1325(2) 0.26590(15) 0.0190(5) Uani 1 1 d .
C26 C -0.0100(3) -0.3140(3) 0.34416(18) 0.0311(6) Uani 1 1 d .
H26A H 0.0211 -0.2379 0.3860 0.047 Uiso 1 1 calc R
H26B H 0.0075 -0.3870 0.3685 0.047 Uiso 1 1 calc R
H26C H -0.1111 -0.3468 0.3253 0.047 Uiso 1 1 calc R
C27 C 0.0194(3) -0.3632(3) 0.20233(19) 0.0367(7) Uani 1 1 d .
H27A H 0.0823 -0.3257 0.1603 0.055 Uiso 1 1 calc R
H27B H -0.0766 -0.3788 0.1799 0.055 Uiso 1 1 calc R
H27C H 0.0195 -0.4490 0.2174 0.055 Uiso 1 1 calc R

loop_
_atom_site_aniso_label
_atom_site_aniso_U_11
_atom_site_aniso_U_22
_atom_site_aniso_U_33
_atom_site_aniso_U_23
_atom_site_aniso_U_13
_atom_site_aniso_U_12
In 0.01707(10) 0.01462(10) 0.01686(10) 0.00234(7) 0.00249(7) 0.00613(7)
N1 0.0160(10) 0.0167(10) 0.0178(10) 0.0027(8) 0.0013(8) 0.0046(9)
N2 0.0211(11) 0.0181(10) 0.0164(10) 0.0032(8) 0.0030(8) 0.0077(9)
N3 0.0208(11) 0.0269(12) 0.0214(11) -0.0035(9) -0.0020(9) 0.0097(10)
N4 0.0172(10) 0.0183(10) 0.0183(10) 0.0007(8) 0.0015(8) 0.0068(9)
N5 0.0222(11) 0.0147(10) 0.0188(10) 0.0029(8) 0.0024(9) 0.0082(9)
N6 0.0288(12) 0.0278(12) 0.0212(11) 0.0089(9) 0.0045(9) 0.0162(10)
N7 0.0173(11) 0.0190(11) 0.0226(11) 0.0028(9) 0.0024(9) 0.0082(9)
N8 0.0196(11) 0.0158(10) 0.0214(11) 0.0033(8) 0.0035(9) 0.0078(9)
N9 0.0240(12) 0.0152(11) 0.0353(13) 0.0029(9) 0.0088(10) 0.0032(9)
C1 0.0225(13) 0.0229(13) 0.0159(12) 0.0018(10) 0.0034(10) 0.0095(11)
C2 0.0310(15) 0.0278(14) 0.0230(14) 0.0091(11) 0.0079(12) 0.0117(12)
C3 0.0412(17) 0.0323(16) 0.0215(14) 0.0016(12) 0.0088(12) 0.0169(14)
C4 0.0137(12) 0.0242(13) 0.0204(12) 0.0024(10) 0.0034(10) 0.0040(10)
C5 0.0243(14) 0.0361(16) 0.0299(15) 0.0145(13) 0.0045(12) 0.0084(13)
C6 0.0294(16) 0.0398(18) 0.0388(17) 0.0014(14) 0.0167(13) 0.0132(14)
C7 0.0204(13) 0.0128(11) 0.0221(13) 0.0032(10) -0.0011(10) 0.0074(10)
C8 0.0201(13) 0.0280(15) 0.0307(15) 0.0051(12) -0.0017(11) 0.0095(12)
C9 0.0272(15) 0.0298(15) 0.0276(15) -0.0075(12) -0.0003(12) 0.0045(12)
C10 0.0216(13) 0.0261(14) 0.0139(12) -0.0010(10) 0.0009(10) 0.0108(11)
C11 0.0312(16) 0.0470(19) 0.0262(15) -0.0066(13) 0.0074(12) 0.0164(14)
C12 0.0320(15) 0.0236(14) 0.0233(14) -0.0023(11) -0.0003(12) 0.0100(12)
C13 0.0262(14) 0.0168(12) 0.0203(13) 0.0031(10) 0.0021(11) 0.0104(11)
C14 0.0370(17) 0.0291(16) 0.0329(16) -0.0067(13) 0.0046(13) 0.0172(14)
C15 0.0325(16) 0.0231(14) 0.0339(16) -0.0040(12) -0.0035(13) 0.0126(12)
C16 0.0135(11) 0.0170(12) 0.0205(12) 0.0047(10) 0.0014(10) 0.0037(10)
C17 0.0441(18) 0.0347(16) 0.0280(15) 0.0153(13) 0.0109(13) 0.0184(15)
C18 0.0308(15) 0.0268(15) 0.0305(15) 0.0024(12) -0.0045(12) 0.0164(13)
C19 0.0149(12) 0.0180(13) 0.0313(14) 0.0045(11) 0.0078(11) 0.0039(10)
C20 0.0277(15) 0.052(2) 0.0372(17) 0.0097(15) 0.0033(13) 0.0243(15)
C21 0.0285(16) 0.051(2) 0.0392(18) 0.0009(15) 0.0131(14) 0.0191(15)
C22 0.0212(13) 0.0155(12) 0.0273(14) 0.0027(10) 0.0046(11) 0.0090(11)
C23 0.0401(17) 0.0357(17) 0.0347(16) 0.0020(13) 0.0108(14) 0.0247(14)
C24 0.0280(15) 0.0324(16) 0.0364(16) 0.0035(13) -0.0001(13) 0.0179(13)
C25 0.0202(12) 0.0142(12) 0.0195(12) 0.0021(10) 0.0004(10) 0.0051(10)
C26 0.0310(15) 0.0217(14) 0.0400(17) 0.0131(12) 0.0128(13) 0.0085(12)
C27 0.0303(16) 0.0192(14) 0.0477(19) -0.0069(13) 0.0051(14) -0.0006(12)

loop_
_atom_type_symbol
_atom_type_description
_atom_type_scat_dispersion_real
_atom_type_scat_dispersion_imag
_atom_type_scat_source
C C 0.0033 0.0016 'International Tables Vol C Tables 4.2.6.8 and 6.1.1.4'
H H 0.0000 0.0000 'International Tables Vol C Tables 4.2.6.8 and 6.1.1.4'
N N 0.0061 0.0033 'International Tables Vol C Tables 4.2.6.8 and 6.1.1.4'
In In -0.7276 1.3100 'International Tables Vol C Tables 4.2.6.8 and 6.1.1.4'

loop_
_geom_angle_atom_site_label_1
_geom_angle_atom_site_label_2
_geom_angle_atom_site_label_3
_geom_angle
N4 In N2 147.86(7)
N4 In N1 99.56(7)
N2 In N1 59.45(7)
N4 In N7 107.53(7)
N2 In N7 100.74(7)
N1 In N7 148.63(7)
N4 In N8 101.44(7)
N2 In N8 106.01(7)
N1 In N8 100.47(7)
N7 In N8 59.30(7)
N4 In N5 59.30(7)
N2 In N5 101.21(7)
N1 In N5 107.00(7)
N7 In N5 100.37(7)
N8 In N5 148.44(8)
N4 In C16 29.56(7)
N2 In C16 126.72(7)
N1 In C16 105.02(7)
N7 In C16 106.35(7)
N8 In C16 127.26(7)
N5 In C16 29.74(7)
N4 In C25 106.90(7)
N2 In C25 105.22(7)
N1 In C25 126.40(7)
N7 In C25 29.72(7)
N8 In C25 29.58(7)
N5 In C25 126.59(7)
C16 In C25 120.90(7)
N4 In C7 125.75(7)
N2 In C7 29.73(7)
N1 In C7 29.72(7)
N7 In C7 126.72(7)
N8 In C7 105.13(7)
N5 In C7 106.42(7)
C16 In C7 119.70(7)
C25 In C7 119.40(7)
C7 N1 C4 122.8(2)
C7 N1 In 93.22(15)
C4 N1 In 137.67(15)
C7 N2 C1 123.0(2)
C7 N2 In 93.27(15)
C1 N2 In 137.37(16)
C7 N3 C8 122.0(2)
C7 N3 C9 122.3(2)
C8 N3 C9 115.5(2)
C16 N4 C10 122.5(2)
C16 N4 In 93.44(14)
C10 N4 In 138.90(16)
C16 N5 C13 122.8(2)
C16 N5 In 92.69(15)
C13 N5 In 138.02(16)
C16 N6 C17 121.6(2)
C16 N6 C18 122.8(2)
C17 N6 C18 115.5(2)
C25 N7 C19 122.3(2)
C25 N7 In 92.80(15)
C19 N7 In 138.71(16)
C25 N8 C22 122.5(2)
C25 N8 In 92.90(15)
C22 N8 In 139.87(16)
C25 N9 C27 119.0(2)
C25 N9 C26 121.4(2)
C27 N9 C26 116.3(2)
N2 C1 C2 110.9(2)
N2 C1 C3 110.1(2)
C2 C1 C3 110.0(2)
N1 C4 C5 110.7(2)
N1 C4 C6 109.9(2)
C5 C4 C6 109.8(2)
N1 C7 N2 114.1(2)
N1 C7 N3 122.4(2)
N2 C7 N3 123.5(2)
N1 C7 In 57.06(12)
N2 C7 In 57.00(12)
N3 C7 In 179.47(19)
N4 C10 C12 111.1(2)
N4 C10 C11 110.5(2)
C12 C10 C11 109.3(2)
N5 C13 C15 111.8(2)
N5 C13 C14 109.9(2)
C15 C13 C14 109.7(2)
N4 C16 N5 114.6(2)
N4 C16 N6 122.6(2)
N5 C16 N6 122.8(2)
N4 C16 In 57.00(12)
N5 C16 In 57.57(12)
N6 C16 In 178.98(17)
N7 C19 C20 111.1(2)
N7 C19 C21 110.1(2)
C20 C19 C21 110.5(2)
N8 C22 C24 110.5(2)
N8 C22 C23 110.5(2)
C24 C22 C23 110.2(2)
N8 C25 N7 115.0(2)
N8 C25 N9 121.1(2)
N7 C25 N9 123.9(2)
N8 C25 In 57.52(12)
N7 C25 In 57.48(12)
N9 C25 In 177.75(18)

loop_
_geom_bond_atom_site_label_1
_geom_bond_atom_site_label_2
_geom_bond_distance
In N4 2.253(2)
In N2 2.255(2)
In N1 2.256(2)
In N7 2.265(2)
In N8 2.266(2)
In N5 2.266(2)
In C16 2.681(2)
In C25 2.682(2)
In C7 2.684(2)
N1 C7 1.333(3)
N1 C4 1.469(3)
N2 C7 1.333(3)
N2 C1 1.471(3)
N3 C7 1.390(3)
N3 C8 1.444(3)
N3 C9 1.455(3)
N4 C16 1.325(3)
N4 C10 1.469(3)
N5 C16 1.332(3)
N5 C13 1.464(3)
N6 C16 1.396(3)
N6 C17 1.444(3)
N6 C18 1.449(3)
N7 C25 1.331(3)
N7 C19 1.463(3)
N8 C25 1.326(3)
N8 C22 1.465(3)
N9 C25 1.407(3)
N9 C27 1.429(4)
N9 C26 1.449(3)
C1 C2 1.521(4)
C1 C3 1.525(4)
C4 C5 1.518(4)
C4 C6 1.522(4)
C10 C12 1.521(4)
C10 C11 1.528(4)
C13 C15 1.521(4)
C13 C14 1.526(4)
C19 C20 1.521(4)
C19 C21 1.523(4)
C22 C24 1.518(4)
C22 C23 1.526(4)
